data_1562299
loop_
_publ_author_name
'Kim, Jong Hyun'
'Ofori, Samuel'
'Parkin, Sean'
'Vekaria, Hemendra'
'Sullivan, Patrick G.'
'Awuah, Samuel G.'

_publ_section_title
;
 Anticancer gold(iii)-bisphosphine complex alters the mitochondrial
 electron transport chain to induce <i>in vivo</i> tumor inhibition.
;
_journal_issue 21
_journal_name_full 'Chemical science'
_journal_page_first 7467
_journal_page_last 7479
_journal_paper_doi 10.1039/d1sc01418h
_journal_volume 12
_journal_year 2021
_chemical_formula_moiety 'C41 H32 Au Cl N O P2, C3 H7 N O, Cl'
_chemical_formula_sum 'C44 H39 Au Cl2 N2 O2 P2'
_chemical_formula_weight 957.58
_space_group_crystal_system monoclinic
_space_group_IT_number 14
_space_group_name_Hall '-P 2yn'
_space_group_name_H-M_alt 'P 1 21/n 1'
_atom_sites_solution_hydrogens difmap
_atom_sites_solution_primary direct
_atom_sites_solution_secondary difmap
_audit_creation_method SHELXL-2018/3
_audit_update_record
;
2020-09-27 deposited with the CCDC.	2021-04-16 downloaded from the CCDC.
;
_cell_angle_alpha 90
_cell_angle_beta 93.007(1)
_cell_angle_gamma 90
_cell_formula_units_Z 4
_cell_length_a 10.4749(2)
_cell_length_b 16.5319(4)
_cell_length_c 23.0359(7)
_cell_measurement_reflns_used 9979
_cell_measurement_temperature 90.0(2)
_cell_measurement_theta_max 27.49
_cell_measurement_theta_min 2.43
_cell_volume 3983.63(17)
_computing_cell_refinement '<i>APEX3</i> (Bruker-AXS, 2016)'
_computing_data_collection '<i>APEX3</i> (Bruker-AXS, 2016)'
_computing_data_reduction '<i>APEX3</i> (Bruker-AXS, 2016)'
_computing_molecular_graphics '<i>XP in SHELXTL</i> (Sheldrick, 2008)'
_computing_publication_material '<i>SHELX</i> (Sheldrick, 2008) and <i>CIFFIX</i> (Parkin, 2013)'
_computing_structure_refinement '<i>SHELXL-2018/3</i> (Sheldrick, 2015b)'
_computing_structure_solution '<i>SHELXT</i> (Sheldrick, 2015a)'
_diffrn_ambient_temperature 90.0(2)
_diffrn_detector_area_resol_mean 7.41
_diffrn_measured_fraction_theta_full 1.000
_diffrn_measured_fraction_theta_max 0.999
_diffrn_measurement_device_type 'Bruker D8 Venture dual source'
_diffrn_measurement_method '\f and \w scans'
_diffrn_radiation_type MoK\a
_diffrn_radiation_wavelength 0.71073
_diffrn_reflns_av_R_equivalents 0.0560
_diffrn_reflns_av_unetI/netI 0.0435
_diffrn_reflns_Laue_measured_fraction_full 1.000
_diffrn_reflns_Laue_measured_fraction_max 0.999
_diffrn_reflns_limit_h_max 12
_diffrn_reflns_limit_h_min -13
_diffrn_reflns_limit_k_max 21
_diffrn_reflns_limit_k_min -21
_diffrn_reflns_limit_l_max 29
_diffrn_reflns_limit_l_min -29
_diffrn_reflns_number 57806
_diffrn_reflns_point_group_measured_fraction_full 1.000
_diffrn_reflns_point_group_measured_fraction_max 0.999
_diffrn_reflns_theta_full 25.242
_diffrn_reflns_theta_max 27.502
_diffrn_reflns_theta_min 2.096
_diffrn_source microsource
_exptl_absorpt_coefficient_mu 3.947
_exptl_absorpt_correction_T_max 0.746
_exptl_absorpt_correction_T_min 0.632
_exptl_absorpt_correction_type multi-scan
_exptl_absorpt_process_details '<i>SADABS</i> (Krause et al., 2015)'
_exptl_crystal_colour colourless
_exptl_crystal_density_diffrn 1.597
_exptl_crystal_description 'slab cut from lath'
_exptl_crystal_F_000 1904
_exptl_crystal_size_max 0.150
_exptl_crystal_size_mid 0.120
_exptl_crystal_size_min 0.020
_refine_diff_density_max 0.635
_refine_diff_density_min -0.649
_refine_diff_density_rms 0.107
_refine_ls_extinction_coef 0.00030(3)
_refine_ls_extinction_expression Fc^*^=kFc[1+0.001xFc^2^\l^3^/sin(2\q)]^-1/4^
_refine_ls_extinction_method 'SHELXL-2018/3 (Sheldrick 2018)'
_refine_ls_goodness_of_fit_ref 1.035
_refine_ls_hydrogen_treatment constr
_refine_ls_matrix_type full
_refine_ls_number_parameters 523
_refine_ls_number_reflns 9157
_refine_ls_number_restraints 56
_refine_ls_restrained_S_all 1.033
_refine_ls_R_factor_all 0.0371
_refine_ls_R_factor_gt 0.0249
_refine_ls_shift/su_max 0.002
_refine_ls_shift/su_mean 0.000
_refine_ls_structure_factor_coef Fsqd
_refine_ls_weighting_details 'w=1/[\s^2^(Fo^2^)+(0.0085P)^2^+0.9750P] where P=(Fo^2^+2Fc^2^)/3'
_refine_ls_weighting_scheme calc
_refine_ls_wR_factor_gt 0.0419
_refine_ls_wR_factor_ref 0.0451
_reflns_Friedel_coverage 0.000
_reflns_number_gt 7612
_reflns_number_total 9157
_reflns_threshold_expression 'I > 2\s(I)'
_cod_data_source_file d1sc01418h2.cif
_cod_data_source_block m20147
_cod_depositor_comments 'Adding full bibliography for 1562299--1562302.cif.'
_cod_original_sg_symbol_H-M 'P 21/n'
_cod_database_code 1562299
_shelx_shelxl_version_number 2018/3
_shelx_space_group_comment
; 
The symmetry employed for this shelxl refinement is uniquely defined 
by the following loop, which should always be used as a source of 
symmetry information in preference to the above space-group names. 
They are only intended as comments. 
;
_shelx_estimated_absorpt_t_min 0.589
_shelx_estimated_absorpt_t_max 0.925
_exptl_absorpt_special_details
; 
In addition to absorption, multi-scan techniques also correct other slowly 
varying changes in scale factor over reciprocal space, such as those caused 
by X-ray beam inhomogeneity, goniometer imperfection, crystal decomposition, 
crystal longer than the X-ray beam cross section, absorption by the crystal 
mount etc.  These account, by and large, for much of the difference between 
estimated values of Tmin and Tmax and the _exptl_absorpt_correction_ values. 
;

loop_
_space_group_symop_operation_xyz
'x, y, z'
'-x+1/2, y+1/2, -z+1/2'
'-x, -y, -z'
'x-1/2, -y-1/2, z-1/2'

loop_
_atom_site_label
_atom_site_type_symbol
_atom_site_fract_x
_atom_site_fract_y
_atom_site_fract_z
_atom_site_U_iso_or_equiv
_atom_site_adp_type
_atom_site_occupancy
_atom_site_site_symmetry_order
_atom_site_calc_flag
_atom_site_refinement_flags_posn
_atom_site_refinement_flags_adp
_atom_site_refinement_flags_occupancy
_atom_site_disorder_assembly
_atom_site_disorder_group
Au1 Au 0.56083(2) 0.42817(2) 0.78749(2) 0.01115(4) Uani 1 1 d . . . . .
Cl1 Cl 0.46346(6) 0.30240(4) 0.77192(3) 0.01863(15) Uani 1 1 d . . . . .
P1 P 0.63477(6) 0.55754(4) 0.79857(3) 0.01202(15) Uani 1 1 d . . . . .
P2 P 0.50812(6) 0.47206(4) 0.69243(3) 0.01173(15) Uani 1 1 d . . . . .
O1 O 0.38830(18) 0.41604(12) 0.89288(9) 0.0259(5) Uani 1 1 d . . . . .
N1 N 0.2900(2) 0.30134(15) 0.92857(12) 0.0267(6) Uani 1 1 d . . . . .
C1 C 0.6062(3) 0.39784(15) 0.87347(12) 0.0143(6) Uani 1 1 d . . . . .
C2 C 0.7305(3) 0.37844(16) 0.89179(13) 0.0178(6) Uani 1 1 d . . . . .
H2 H 0.796421 0.381157 0.865053 0.021 Uiso 1 1 calc R U . . .
C3 C 0.7598(3) 0.35511(18) 0.94876(13) 0.0249(7) Uani 1 1 d . . . . .
H3 H 0.845092 0.341124 0.960791 0.030 Uiso 1 1 calc R U . . .
C4 C 0.6647(3) 0.3523(2) 0.98792(14) 0.0345(8) Uani 1 1 d . . . . .
H4 H 0.684587 0.337054 1.027119 0.041 Uiso 1 1 calc R U . . .
C5 C 0.5399(3) 0.3716(2) 0.97003(14) 0.0326(8) Uani 1 1 d . . . . .
H5 H 0.474298 0.370402 0.996943 0.039 Uiso 1 1 calc R U . . .
C6 C 0.5120(3) 0.39265(18) 0.91280(13) 0.0215(7) Uani 1 1 d . . . . .
C7 C 0.2872(3) 0.36348(19) 0.89289(14) 0.0238(7) Uani 1 1 d . . . . .
C8 C 0.1848(3) 0.3820(2) 0.85422(15) 0.0325(8) Uani 1 1 d . . . . .
H8 H 0.189168 0.426203 0.828086 0.039 Uiso 1 1 calc R U . . .
C9 C 0.0779(3) 0.3347(2) 0.85488(16) 0.0357(9) Uani 1 1 d . . . . .
H9 H 0.005960 0.345776 0.829272 0.043 Uiso 1 1 calc R U . . .
C10 C 0.0760(3) 0.2712(2) 0.89309(16) 0.0334(8) Uani 1 1 d . . . . .
H10 H 0.001723 0.238584 0.895460 0.040 Uiso 1 1 calc R U . . .
C11 C 0.1835(3) 0.25561(19) 0.92776(15) 0.0317(8) Uani 1 1 d . . . . .
H11 H 0.182917 0.209870 0.952701 0.038 Uiso 1 1 calc R U . . .
C12 C 0.6825(2) 0.58930(15) 0.72745(12) 0.0125(6) Uani 1 1 d . . . . .
C13 C 0.7670(2) 0.65290(16) 0.71969(12) 0.0148(6) Uani 1 1 d . . . . .
H13 H 0.806534 0.679650 0.752413 0.018 Uiso 1 1 calc R U . . .
C14 C 0.7931(2) 0.67701(16) 0.66378(12) 0.0170(6) Uani 1 1 d . . . . .
H14 H 0.850309 0.720593 0.658262 0.020 Uiso 1 1 calc R U . . .
C15 C 0.7362(3) 0.63791(17) 0.61624(13) 0.0181(6) Uani 1 1 d . . . . .
H15 H 0.756478 0.653929 0.578194 0.022 Uiso 1 1 calc R U . . .
C16 C 0.6499(2) 0.57552(17) 0.62330(12) 0.0159(6) Uani 1 1 d . . . . .
H16 H 0.609941 0.549573 0.590340 0.019 Uiso 1 1 calc R U . . .
C17 C 0.6226(2) 0.55138(15) 0.67896(12) 0.0121(6) Uani 1 1 d . . . . .
C18 C 0.7639(2) 0.56825(16) 0.85247(12) 0.0148(6) Uani 1 1 d . . . . .
C19 C 0.8891(3) 0.55150(16) 0.83951(13) 0.0191(6) Uani 1 1 d . . . . .
H19 H 0.910007 0.540877 0.800601 0.023 Uiso 1 1 calc R U . . .
C20 C 0.9836(3) 0.55046(17) 0.88421(15) 0.0258(7) Uani 1 1 d . . . . .
H20 H 1.069678 0.539496 0.875777 0.031 Uiso 1 1 calc R U . . .
C21 C 0.9531(3) 0.56520(18) 0.94046(15) 0.0303(8) Uani 1 1 d . . . . .
H21 H 1.018421 0.564241 0.970647 0.036 Uiso 1 1 calc R U . . .
C22 C 0.8288(3) 0.58139(18) 0.95369(14) 0.0287(8) Uani 1 1 d . . . . .
H22 H 0.808368 0.591293 0.992758 0.034 Uiso 1 1 calc R U . . .
C23 C 0.7340(3) 0.58308(16) 0.90953(12) 0.0202(6) Uani 1 1 d . . . . .
H23 H 0.648165 0.594421 0.918275 0.024 Uiso 1 1 calc R U . . .
C24 C 0.5091(2) 0.62746(16) 0.81563(12) 0.0149(6) Uani 1 1 d . . . . .
C25 C 0.3946(3) 0.60032(17) 0.83681(13) 0.0198(7) Uani 1 1 d . . . . .
H25 H 0.382811 0.544534 0.844858 0.024 Uiso 1 1 calc R U . . .
C26 C 0.2983(3) 0.65531(18) 0.84602(14) 0.0244(7) Uani 1 1 d . . . . .
H26 H 0.220479 0.636837 0.860779 0.029 Uiso 1 1 calc R U . . .
C27 C 0.3130(3) 0.73616(18) 0.83425(13) 0.0236(7) Uani 1 1 d . . . . .
H27 H 0.245402 0.773078 0.840194 0.028 Uiso 1 1 calc R U . . .
C28 C 0.4270(3) 0.76327(17) 0.81368(14) 0.0260(7) Uani 1 1 d . . . . .
H28 H 0.438168 0.819148 0.805763 0.031 Uiso 1 1 calc R U . . .
C29 C 0.5244(3) 0.70962(17) 0.80463(14) 0.0235(7) Uani 1 1 d . . . . .
H29 H 0.602690 0.728771 0.790764 0.028 Uiso 1 1 calc R U . . .
C30 C 0.3518(2) 0.51819(16) 0.69157(12) 0.0138(6) Uani 1 1 d . . . . .
C31 C 0.3342(3) 0.60046(17) 0.68297(13) 0.0214(7) Uani 1 1 d . . . . .
H31 H 0.404607 0.633655 0.674155 0.026 Uiso 1 1 calc R U . . .
C32 C 0.2144(3) 0.63438(19) 0.68717(14) 0.0273(7) Uani 1 1 d . . . . .
H32 H 0.202484 0.690703 0.680728 0.033 Uiso 1 1 calc R U . . .
C33 C 0.1123(3) 0.58674(18) 0.70065(14) 0.0260(7) Uani 1 1 d . . . . .
H33 H 0.030424 0.610425 0.704047 0.031 Uiso 1 1 calc R U . . .
C34 C 0.1286(3) 0.50442(19) 0.70930(14) 0.0258(7) Uani 1 1 d . . . . .
H34 H 0.057791 0.471423 0.717926 0.031 Uiso 1 1 calc R U . . .
C35 C 0.2484(3) 0.47055(17) 0.70529(13) 0.0202(7) Uani 1 1 d . . . . .
H35 H 0.260195 0.414270 0.711972 0.024 Uiso 1 1 calc R U . . .
C36 C 0.5053(3) 0.39856(16) 0.63477(12) 0.0149(6) Uani 1 1 d . . . . .
C37 C 0.4140(3) 0.40366(18) 0.58910(13) 0.0234(7) Uani 1 1 d . . . . .
H37 H 0.354482 0.447043 0.587267 0.028 Uiso 1 1 calc R U . . .
C38 C 0.4105(3) 0.3448(2) 0.54614(14) 0.0302(8) Uani 1 1 d . . . . .
H38 H 0.348661 0.348105 0.514552 0.036 Uiso 1 1 calc R U . . .
C39 C 0.4961(3) 0.28184(19) 0.54911(14) 0.0297(8) Uani 1 1 d . . . . .
H39 H 0.492456 0.241078 0.520004 0.036 Uiso 1 1 calc R U . . .
C40 C 0.5874(3) 0.27781(19) 0.59434(15) 0.0346(8) Uani 1 1 d . . . . .
H40 H 0.647453 0.234700 0.595693 0.042 Uiso 1 1 calc R U . . .
C41 C 0.5928(3) 0.33567(17) 0.63781(14) 0.0258(7) Uani 1 1 d . . . . .
H41 H 0.655269 0.332320 0.669131 0.031 Uiso 1 1 calc R U . . .
Cl2 Cl 0.82292(6) 0.39451(4) 0.74411(3) 0.02039(16) Uani 1 1 d . . . . .
O1A O 0.234(4) 0.4961(18) 0.4930(14) 0.065(5) Uani 0.520(5) 1 d D . P A 1
C1A C 0.1869(7) 0.5504(4) 0.4641(3) 0.045(2) Uani 0.520(5) 1 d D . P A 1
H1A H 0.210966 0.553578 0.424951 0.054 Uiso 0.520(5) 1 calc R U P A 1
N1A N 0.1062(15) 0.6058(7) 0.4808(9) 0.033(3) Uani 0.520(5) 1 d D . P A 1
C2A C 0.0625(7) 0.6060(5) 0.5398(3) 0.053(2) Uani 0.520(5) 1 d D . P A 1
H2A H 0.068862 0.660924 0.555776 0.079 Uiso 0.520(5) 1 calc R U P A 1
H2B H 0.115871 0.569355 0.564116 0.079 Uiso 0.520(5) 1 calc R U P A 1
H2C H -0.026684 0.587948 0.539319 0.079 Uiso 0.520(5) 1 calc R U P A 1
C3A C 0.0424(11) 0.6592(7) 0.4395(5) 0.092(4) Uani 0.520(5) 1 d D . P A 1
H3A H 0.054601 0.715313 0.452365 0.139 Uiso 0.520(5) 1 calc R U P A 1
H3B H -0.049125 0.646594 0.436640 0.139 Uiso 0.520(5) 1 calc R U P A 1
H3C H 0.078214 0.652161 0.401380 0.139 Uiso 0.520(5) 1 calc R U P A 1
O1B O 0.211(4) 0.485(2) 0.5048(16) 0.065(5) Uani 0.480(5) 1 d D . P A 2
C1B C 0.1516(8) 0.5467(5) 0.5124(4) 0.048(2) Uani 0.480(5) 1 d D . P A 2
H1B H 0.153654 0.566473 0.551169 0.058 Uiso 0.480(5) 1 calc R U P A 2
N1B N 0.0838(17) 0.5902(8) 0.4730(11) 0.036(3) Uani 0.480(5) 1 d D . P A 2
C2B C 0.0768(10) 0.5683(6) 0.4118(4) 0.069(3) Uani 0.480(5) 1 d D . P A 2
H2D H 0.111146 0.612513 0.388970 0.104 Uiso 0.480(5) 1 calc R U P A 2
H2E H -0.012490 0.558415 0.398945 0.104 Uiso 0.480(5) 1 calc R U P A 2
H2F H 0.127084 0.519168 0.406270 0.104 Uiso 0.480(5) 1 calc R U P A 2
C3B C 0.0175(11) 0.6651(6) 0.4854(6) 0.081(4) Uani 0.480(5) 1 d D . P A 2
H3D H 0.046996 0.708235 0.460177 0.122 Uiso 0.480(5) 1 calc R U P A 2
H3E H 0.035605 0.680113 0.526178 0.122 Uiso 0.480(5) 1 calc R U P A 2
H3F H -0.074774 0.657462 0.478271 0.122 Uiso 0.480(5) 1 calc R U P A 2

loop_
_atom_site_aniso_label
_atom_site_aniso_U_11
_atom_site_aniso_U_22
_atom_site_aniso_U_33
_atom_site_aniso_U_23
_atom_site_aniso_U_13
_atom_site_aniso_U_12
Au1 0.01095(5) 0.00881(5) 0.01358(6) 0.00056(5) -0.00025(4) -0.00031(4)
Cl1 0.0190(4) 0.0109(3) 0.0255(4) 0.0015(3) -0.0036(3) -0.0041(3)
P1 0.0135(3) 0.0096(4) 0.0130(4) -0.0009(3) 0.0012(3) -0.0011(3)
P2 0.0110(3) 0.0105(3) 0.0135(4) 0.0000(3) -0.0009(3) 0.0001(3)
O1 0.0181(11) 0.0288(12) 0.0315(13) 0.0118(10) 0.0081(9) 0.0020(9)
N1 0.0303(15) 0.0214(14) 0.0292(16) 0.0012(12) 0.0081(12) -0.0010(11)
C1 0.0188(15) 0.0101(13) 0.0138(15) 0.0006(11) -0.0008(11) -0.0024(11)
C2 0.0203(15) 0.0134(14) 0.0194(17) 0.0004(12) -0.0014(12) -0.0044(11)
C3 0.0275(18) 0.0228(17) 0.0234(18) 0.0033(14) -0.0077(14) -0.0021(13)
C4 0.042(2) 0.045(2) 0.0154(18) 0.0058(16) -0.0041(15) 0.0004(17)
C5 0.0342(19) 0.044(2) 0.0206(19) 0.0054(16) 0.0095(15) -0.0009(16)
C6 0.0222(16) 0.0214(16) 0.0211(17) 0.0028(13) 0.0029(13) 0.0008(12)
C7 0.0213(16) 0.0274(17) 0.0240(18) -0.0013(14) 0.0122(13) 0.0030(13)
C8 0.0244(18) 0.039(2) 0.035(2) 0.0101(17) 0.0082(15) 0.0117(15)
C9 0.0232(18) 0.050(2) 0.035(2) -0.0069(18) 0.0041(15) 0.0090(16)
C10 0.0254(18) 0.0300(19) 0.046(2) -0.0115(17) 0.0117(16) -0.0028(15)
C11 0.035(2) 0.0206(17) 0.041(2) -0.0008(15) 0.0110(16) -0.0039(14)
C12 0.0118(13) 0.0123(14) 0.0136(15) 0.0029(11) 0.0022(11) 0.0034(10)
C13 0.0120(14) 0.0133(14) 0.0188(16) 0.0014(12) -0.0012(11) -0.0009(11)
C14 0.0122(14) 0.0176(15) 0.0213(17) 0.0045(13) 0.0016(12) -0.0008(11)
C15 0.0190(15) 0.0216(16) 0.0137(16) 0.0065(12) 0.0010(12) 0.0018(12)
C16 0.0156(14) 0.0175(14) 0.0143(15) 0.0002(13) -0.0016(11) -0.0011(12)
C17 0.0116(13) 0.0088(13) 0.0160(15) -0.0008(11) 0.0012(11) 0.0032(10)
C18 0.0194(14) 0.0097(13) 0.0148(15) 0.0027(12) -0.0027(11) -0.0026(11)
C19 0.0206(16) 0.0128(14) 0.0239(17) -0.0002(12) 0.0000(12) -0.0032(11)
C20 0.0209(16) 0.0172(16) 0.038(2) 0.0003(14) -0.0073(14) -0.0037(12)
C21 0.041(2) 0.0164(16) 0.032(2) 0.0032(15) -0.0189(15) -0.0070(14)
C22 0.048(2) 0.0192(17) 0.0185(17) 0.0011(14) -0.0043(15) -0.0050(15)
C23 0.0273(16) 0.0163(15) 0.0170(16) -0.0004(13) 0.0007(12) -0.0034(12)
C24 0.0164(14) 0.0149(14) 0.0135(15) -0.0036(12) 0.0010(11) 0.0016(11)
C25 0.0195(16) 0.0140(14) 0.0263(18) 0.0021(13) 0.0050(13) -0.0023(12)
C26 0.0193(16) 0.0240(17) 0.0307(19) -0.0004(14) 0.0109(13) -0.0020(13)
C27 0.0208(16) 0.0234(17) 0.0271(19) -0.0016(14) 0.0054(13) 0.0103(13)
C28 0.0295(18) 0.0123(15) 0.037(2) 0.0022(14) 0.0095(15) 0.0038(13)
C29 0.0195(16) 0.0171(15) 0.034(2) 0.0006(14) 0.0074(13) -0.0030(12)
C30 0.0137(14) 0.0156(14) 0.0117(15) -0.0036(11) -0.0014(11) 0.0022(11)
C31 0.0205(16) 0.0166(15) 0.0277(19) 0.0057(13) 0.0058(13) 0.0035(12)
C32 0.0260(17) 0.0224(17) 0.034(2) 0.0074(15) 0.0039(14) 0.0087(14)
C33 0.0149(15) 0.0315(19) 0.0315(19) 0.0013(15) 0.0017(13) 0.0122(13)
C34 0.0154(16) 0.0282(17) 0.034(2) -0.0014(15) 0.0003(13) -0.0031(13)
C35 0.0182(15) 0.0129(14) 0.0294(19) -0.0026(13) -0.0009(13) 0.0022(12)
C36 0.0167(14) 0.0112(13) 0.0170(16) -0.0014(12) 0.0014(11) -0.0022(11)
C37 0.0234(16) 0.0273(17) 0.0191(17) -0.0046(13) -0.0036(13) 0.0046(13)
C38 0.0357(19) 0.036(2) 0.0177(18) -0.0085(15) -0.0103(14) 0.0025(15)
C39 0.042(2) 0.0255(18) 0.0212(18) -0.0120(15) -0.0033(15) -0.0007(15)
C40 0.041(2) 0.0239(18) 0.037(2) -0.0111(16) -0.0101(16) 0.0130(15)
C41 0.0296(18) 0.0203(16) 0.0265(19) -0.0085(14) -0.0086(14) 0.0074(13)
Cl2 0.0151(3) 0.0213(4) 0.0247(4) -0.0048(3) 0.0005(3) 0.0027(3)
O1A 0.085(12) 0.075(7) 0.032(11) 0.000(4) -0.011(6) 0.049(8)
C1A 0.052(5) 0.053(5) 0.029(4) -0.003(3) -0.002(3) 0.027(4)
N1A 0.027(6) 0.024(5) 0.048(6) -0.008(5) -0.006(4) 0.003(5)
C2A 0.049(5) 0.052(5) 0.059(5) -0.023(4) 0.017(4) -0.009(4)
C3A 0.099(9) 0.084(8) 0.093(8) 0.019(7) -0.001(7) 0.068(7)
O1B 0.085(12) 0.075(7) 0.032(11) 0.000(4) -0.011(6) 0.049(8)
C1B 0.046(5) 0.056(5) 0.042(5) -0.013(4) -0.012(4) 0.003(4)
N1B 0.030(6) 0.021(5) 0.055(6) -0.006(5) -0.009(4) -0.007(4)
C2B 0.090(8) 0.077(7) 0.041(5) 0.011(5) -0.003(5) 0.046(6)
C3B 0.089(9) 0.044(6) 0.108(11) -0.026(7) -0.012(8) 0.021(5)

loop_
_atom_type_symbol
_atom_type_description
_atom_type_scat_dispersion_real
_atom_type_scat_dispersion_imag
_atom_type_scat_source
C C 0.0033 0.0016 'International Tables Vol C Tables 4.2.6.8 and 6.1.1.4'
H H 0.0000 0.0000 'International Tables Vol C Tables 4.2.6.8 and 6.1.1.4'
Au Au -2.0133 8.8022 'International Tables Vol C Tables 4.2.6.8 and 6.1.1.4'
Cl Cl 0.1484 0.1585 'International Tables Vol C Tables 4.2.6.8 and 6.1.1.4'
N N 0.0061 0.0033 'International Tables Vol C Tables 4.2.6.8 and 6.1.1.4'
O O 0.0106 0.0060 'International Tables Vol C Tables 4.2.6.8 and 6.1.1.4'
P P 0.1023 0.0942 'International Tables Vol C Tables 4.2.6.8 and 6.1.1.4'

loop_
_geom_angle_atom_site_label_1
_geom_angle_atom_site_label_2
_geom_angle_atom_site_label_3
_geom_angle
_geom_angle_site_symmetry_1
_geom_angle_site_symmetry_3
_geom_angle_publ_flag
C1 Au1 P1 93.46(7) . . ?
C1 Au1 Cl1 90.44(7) . . ?
P1 Au1 Cl1 173.47(2) . . ?
C1 Au1 P2 175.92(7) . . ?
P1 Au1 P2 82.91(2) . . ?
Cl1 Au1 P2 93.01(2) . . ?
C18 P1 C24 108.47(13) . . ?
C18 P1 C12 111.22(12) . . ?
C24 P1 C12 104.43(12) . . ?
C18 P1 Au1 114.09(9) . . ?
C24 P1 Au1 112.07(9) . . ?
C12 P1 Au1 106.13(9) . . ?
C36 P2 C30 107.31(12) . . ?
C36 P2 C17 110.31(12) . . ?
C30 P2 C17 107.45(12) . . ?
C36 P2 Au1 118.31(9) . . ?
C30 P2 Au1 108.05(9) . . ?
C17 P2 Au1 104.95(9) . . ?
C7 O1 C6 121.7(2) . . ?
C7 N1 C11 116.0(3) . . ?
C6 C1 C2 118.7(3) . . ?
C6 C1 Au1 120.5(2) . . ?
C2 C1 Au1 120.8(2) . . ?
C1 C2 C3 120.7(3) . . ?
C1 C2 H2 119.7 . . ?
C3 C2 H2 119.7 . . ?
C4 C3 C2 119.8(3) . . ?
C4 C3 H3 120.1 . . ?
C2 C3 H3 120.1 . . ?
C3 C4 C5 120.0(3) . . ?
C3 C4 H4 120.0 . . ?
C5 C4 H4 120.0 . . ?
C6 C5 C4 119.5(3) . . ?
C6 C5 H5 120.3 . . ?
C4 C5 H5 120.3 . . ?
C1 C6 C5 121.4(3) . . ?
C1 C6 O1 116.6(3) . . ?
C5 C6 O1 121.8(3) . . ?
N1 C7 O1 120.2(3) . . ?
N1 C7 C8 124.3(3) . . ?
O1 C7 C8 115.5(3) . . ?
C9 C8 C7 118.2(3) . . ?
C9 C8 H8 120.9 . . ?
C7 C8 H8 120.9 . . ?
C8 C9 C10 119.0(3) . . ?
C8 C9 H9 120.5 . . ?
C10 C9 H9 120.5 . . ?
C11 C10 C9 118.6(3) . . ?
C11 C10 H10 120.7 . . ?
C9 C10 H10 120.7 . . ?
N1 C11 C10 123.9(3) . . ?
N1 C11 H11 118.1 . . ?
C10 C11 H11 118.1 . . ?
C13 C12 C17 119.8(2) . . ?
C13 C12 P1 122.8(2) . . ?
C17 C12 P1 117.19(19) . . ?
C14 C13 C12 119.6(3) . . ?
C14 C13 H13 120.2 . . ?
C12 C13 H13 120.2 . . ?
C15 C14 C13 120.3(3) . . ?
C15 C14 H14 119.9 . . ?
C13 C14 H14 119.9 . . ?
C14 C15 C16 120.8(3) . . ?
C14 C15 H15 119.6 . . ?
C16 C15 H15 119.6 . . ?
C15 C16 C17 119.3(3) . . ?
C15 C16 H16 120.3 . . ?
C17 C16 H16 120.3 . . ?
C16 C17 C12 120.2(2) . . ?
C16 C17 P2 122.4(2) . . ?
C12 C17 P2 117.4(2) . . ?
C19 C18 C23 120.1(3) . . ?
C19 C18 P1 121.2(2) . . ?
C23 C18 P1 118.2(2) . . ?
C18 C19 C20 119.1(3) . . ?
C18 C19 H19 120.4 . . ?
C20 C19 H19 120.4 . . ?
C21 C20 C19 120.4(3) . . ?
C21 C20 H20 119.8 . . ?
C19 C20 H20 119.8 . . ?
C20 C21 C22 120.8(3) . . ?
C20 C21 H21 119.6 . . ?
C22 C21 H21 119.6 . . ?
C21 C22 C23 119.4(3) . . ?
C21 C22 H22 120.3 . . ?
C23 C22 H22 120.3 . . ?
C22 C23 C18 120.2(3) . . ?
C22 C23 H23 119.9 . . ?
C18 C23 H23 119.9 . . ?
C25 C24 C29 119.2(3) . . ?
C25 C24 P1 121.3(2) . . ?
C29 C24 P1 119.4(2) . . ?
C26 C25 C24 119.4(3) . . ?
C26 C25 H25 120.3 . . ?
C24 C25 H25 120.3 . . ?
C27 C26 C25 121.3(3) . . ?
C27 C26 H26 119.4 . . ?
C25 C26 H26 119.4 . . ?
C26 C27 C28 119.4(3) . . ?
C26 C27 H27 120.3 . . ?
C28 C27 H27 120.3 . . ?
C29 C28 C27 120.2(3) . . ?
C29 C28 H28 119.9 . . ?
C27 C28 H28 119.9 . . ?
C28 C29 C24 120.5(3) . . ?
C28 C29 H29 119.7 . . ?
C24 C29 H29 119.7 . . ?
C31 C30 C35 119.3(3) . . ?
C31 C30 P2 122.0(2) . . ?
C35 C30 P2 118.4(2) . . ?
C32 C31 C30 120.2(3) . . ?
C32 C31 H31 119.9 . . ?
C30 C31 H31 119.9 . . ?
C33 C32 C31 120.1(3) . . ?
C33 C32 H32 119.9 . . ?
C31 C32 H32 119.9 . . ?
C32 C33 C34 120.2(3) . . ?
C32 C33 H33 119.9 . . ?
C34 C33 H33 119.9 . . ?
C35 C34 C33 119.6(3) . . ?
C35 C34 H34 120.2 . . ?
C33 C34 H34 120.2 . . ?
C34 C35 C30 120.5(3) . . ?
C34 C35 H35 119.8 . . ?
C30 C35 H35 119.8 . . ?
C41 C36 C37 120.8(3) . . ?
C41 C36 P2 119.0(2) . . ?
C37 C36 P2 120.2(2) . . ?
C38 C37 C36 119.4(3) . . ?
C38 C37 H37 120.3 . . ?
C36 C37 H37 120.3 . . ?
C39 C38 C37 120.2(3) . . ?
C39 C38 H38 119.9 . . ?
C37 C38 H38 119.9 . . ?
C38 C39 C40 120.0(3) . . ?
C38 C39 H39 120.0 . . ?
C40 C39 H39 120.0 . . ?
C39 C40 C41 120.9(3) . . ?
C39 C40 H40 119.5 . . ?
C41 C40 H40 119.5 . . ?
C40 C41 C36 118.7(3) . . ?
C40 C41 H41 120.6 . . ?
C36 C41 H41 120.6 . . ?
O1A C1A N1A 127.2(16) . . ?
O1A C1A H1A 116.4 . . ?
N1A C1A H1A 116.4 . . ?
C1A N1A C3A 121.2(17) . . ?
C1A N1A C2A 120.8(11) . . ?
C3A N1A C2A 117.3(11) . . ?
N1A C2A H2A 109.5 . . ?
N1A C2A H2B 109.5 . . ?
H2A C2A H2B 109.5 . . ?
N1A C2A H2C 109.5 . . ?
H2A C2A H2C 109.5 . . ?
H2B C2A H2C 109.5 . . ?
N1A C3A H3A 109.5 . . ?
N1A C3A H3B 109.5 . . ?
H3A C3A H3B 109.5 . . ?
N1A C3A H3C 109.5 . . ?
H3A C3A H3C 109.5 . . ?
H3B C3A H3C 109.5 . . ?
O1B C1B N1B 128(2) . . ?
O1B C1B H1B 116.0 . . ?
N1B C1B H1B 116.0 . . ?
C1B N1B C2B 121.5(12) . . ?
C1B N1B C3B 124.6(18) . . ?
C2B N1B C3B 113.8(12) . . ?
N1B C2B H2D 109.5 . . ?
N1B C2B H2E 109.5 . . ?
H2D C2B H2E 109.5 . . ?
N1B C2B H2F 109.5 . . ?
H2D C2B H2F 109.5 . . ?
H2E C2B H2F 109.5 . . ?
N1B C3B H3D 109.5 . . ?
N1B C3B H3E 109.5 . . ?
H3D C3B H3E 109.5 . . ?
N1B C3B H3F 109.5 . . ?
H3D C3B H3F 109.5 . . ?
H3E C3B H3F 109.5 . . ?

loop_
_geom_bond_atom_site_label_1
_geom_bond_atom_site_label_2
_geom_bond_distance
_geom_bond_site_symmetry_2
_geom_bond_publ_flag
Au1 C1 2.074(3) . ?
Au1 P1 2.2843(7) . ?
Au1 Cl1 2.3354(6) . ?
Au1 P2 2.3451(7) . ?
P1 C18 1.796(3) . ?
P1 C24 1.811(3) . ?
P1 C12 1.815(3) . ?
P2 C36 1.799(3) . ?
P2 C30 1.805(3) . ?
P2 C17 1.814(3) . ?
O1 C7 1.370(3) . ?
O1 C6 1.406(3) . ?
N1 C7 1.315(4) . ?
N1 C11 1.347(4) . ?
C1 C6 1.377(4) . ?
C1 C2 1.385(4) . ?
C2 C3 1.387(4) . ?
C2 H2 0.9500 . ?
C3 C4 1.380(4) . ?
C3 H3 0.9500 . ?
C4 C5 1.386(4) . ?
C4 H4 0.9500 . ?
C5 C6 1.380(4) . ?
C5 H5 0.9500 . ?
C7 C8 1.391(4) . ?
C8 C9 1.366(5) . ?
C8 H8 0.9500 . ?
C9 C10 1.372(5) . ?
C9 H9 0.9500 . ?
C10 C11 1.370(5) . ?
C10 H10 0.9500 . ?
C11 H11 0.9500 . ?
C12 C13 1.392(3) . ?
C12 C17 1.401(4) . ?
C13 C14 1.389(4) . ?
C13 H13 0.9500 . ?
C14 C15 1.380(4) . ?
C14 H14 0.9500 . ?
C15 C16 1.387(4) . ?
C15 H15 0.9500 . ?
C16 C17 1.387(4) . ?
C16 H16 0.9500 . ?
C18 C19 1.388(4) . ?
C18 C23 1.389(4) . ?
C19 C20 1.390(4) . ?
C19 H19 0.9500 . ?
C20 C21 1.372(4) . ?
C20 H20 0.9500 . ?
C21 C22 1.379(5) . ?
C21 H21 0.9500 . ?
C22 C23 1.384(4) . ?
C22 H22 0.9500 . ?
C23 H23 0.9500 . ?
C24 C25 1.392(4) . ?
C24 C29 1.393(4) . ?
C25 C26 1.383(4) . ?
C25 H25 0.9500 . ?
C26 C27 1.374(4) . ?
C26 H26 0.9500 . ?
C27 C28 1.383(4) . ?
C27 H27 0.9500 . ?
C28 C29 1.376(4) . ?
C28 H28 0.9500 . ?
C29 H29 0.9500 . ?
C30 C31 1.385(4) . ?
C30 C35 1.389(4) . ?
C31 C32 1.382(4) . ?
C31 H31 0.9500 . ?
C32 C33 1.377(4) . ?
C32 H32 0.9500 . ?
C33 C34 1.385(4) . ?
C33 H33 0.9500 . ?
C34 C35 1.382(4) . ?
C34 H34 0.9500 . ?
C35 H35 0.9500 . ?
C36 C41 1.385(4) . ?
C36 C37 1.387(4) . ?
C37 C38 1.387(4) . ?
C37 H37 0.9500 . ?
C38 C39 1.374(4) . ?
C38 H38 0.9500 . ?
C39 C40 1.378(4) . ?
C39 H39 0.9500 . ?
C40 C41 1.384(4) . ?
C40 H40 0.9500 . ?
C41 H41 0.9500 . ?
O1A C1A 1.207(14) . ?
C1A N1A 1.317(14) . ?
C1A H1A 0.9500 . ?
N1A C3A 1.436(14) . ?
N1A C2A 1.46(2) . ?
C2A H2A 0.9800 . ?
C2A H2B 0.9800 . ?
C2A H2C 0.9800 . ?
C3A H3A 0.9800 . ?
C3A H3B 0.9800 . ?
C3A H3C 0.9800 . ?
O1B C1B 1.205(17) . ?
C1B N1B 1.334(15) . ?
C1B H1B 0.9500 . ?
N1B C2B 1.45(2) . ?
N1B C3B 1.455(14) . ?
C2B H2D 0.9800 . ?
C2B H2E 0.9800 . ?
C2B H2F 0.9800 . ?
C3B H3D 0.9800 . ?
C3B H3E 0.9800 . ?
C3B H3F 0.9800 . ?

loop_
_geom_torsion_atom_site_label_1
_geom_torsion_atom_site_label_2
_geom_torsion_atom_site_label_3
_geom_torsion_atom_site_label_4
_geom_torsion
_geom_torsion_site_symmetry_1
_geom_torsion_site_symmetry_2
_geom_torsion_site_symmetry_3
_geom_torsion_site_symmetry_4
_geom_torsion_publ_flag
C6 C1 C2 C3 -0.7(4) . . . . ?
Au1 C1 C2 C3 -177.5(2) . . . . ?
C1 C2 C3 C4 -1.0(4) . . . . ?
C2 C3 C4 C5 0.9(5) . . . . ?
C3 C4 C5 C6 0.8(5) . . . . ?
C2 C1 C6 C5 2.4(4) . . . . ?
Au1 C1 C6 C5 179.2(2) . . . . ?
C2 C1 C6 O1 177.5(2) . . . . ?
Au1 C1 C6 O1 -5.7(4) . . . . ?
C4 C5 C6 C1 -2.5(5) . . . . ?
C4 C5 C6 O1 -177.3(3) . . . . ?
C7 O1 C6 C1 120.4(3) . . . . ?
C7 O1 C6 C5 -64.5(4) . . . . ?
C11 N1 C7 O1 176.4(3) . . . . ?
C11 N1 C7 C8 -2.3(5) . . . . ?
C6 O1 C7 N1 23.7(4) . . . . ?
C6 O1 C7 C8 -157.4(3) . . . . ?
N1 C7 C8 C9 2.9(5) . . . . ?
O1 C7 C8 C9 -175.9(3) . . . . ?
C7 C8 C9 C10 -0.4(5) . . . . ?
C8 C9 C10 C11 -2.4(5) . . . . ?
C7 N1 C11 C10 -0.7(5) . . . . ?
C9 C10 C11 N1 3.1(5) . . . . ?
C18 P1 C12 C13 -34.9(3) . . . . ?
C24 P1 C12 C13 81.9(2) . . . . ?
Au1 P1 C12 C13 -159.5(2) . . . . ?
C18 P1 C12 C17 150.26(19) . . . . ?
C24 P1 C12 C17 -92.9(2) . . . . ?
Au1 P1 C12 C17 25.6(2) . . . . ?
C17 C12 C13 C14 -1.4(4) . . . . ?
P1 C12 C13 C14 -176.1(2) . . . . ?
C12 C13 C14 C15 -0.4(4) . . . . ?
C13 C14 C15 C16 1.7(4) . . . . ?
C14 C15 C16 C17 -1.2(4) . . . . ?
C15 C16 C17 C12 -0.6(4) . . . . ?
C15 C16 C17 P2 178.5(2) . . . . ?
C13 C12 C17 C16 1.8(4) . . . . ?
P1 C12 C17 C16 176.82(19) . . . . ?
C13 C12 C17 P2 -177.22(19) . . . . ?
P1 C12 C17 P2 -2.2(3) . . . . ?
C36 P2 C17 C16 31.0(3) . . . . ?
C30 P2 C17 C16 -85.6(2) . . . . ?
Au1 P2 C17 C16 159.5(2) . . . . ?
C36 P2 C17 C12 -149.9(2) . . . . ?
C30 P2 C17 C12 93.4(2) . . . . ?
Au1 P2 C17 C12 -21.4(2) . . . . ?
C24 P1 C18 C19 -151.9(2) . . . . ?
C12 P1 C18 C19 -37.6(3) . . . . ?
Au1 P1 C18 C19 82.4(2) . . . . ?
C24 P1 C18 C23 36.7(2) . . . . ?
C12 P1 C18 C23 151.0(2) . . . . ?
Au1 P1 C18 C23 -89.0(2) . . . . ?
C23 C18 C19 C20 -0.5(4) . . . . ?
P1 C18 C19 C20 -171.8(2) . . . . ?
C18 C19 C20 C21 0.5(4) . . . . ?
C19 C20 C21 C22 -0.1(4) . . . . ?
C20 C21 C22 C23 -0.3(4) . . . . ?
C21 C22 C23 C18 0.3(4) . . . . ?
C19 C18 C23 C22 0.1(4) . . . . ?
P1 C18 C23 C22 171.6(2) . . . . ?
C18 P1 C24 C25 -108.4(2) . . . . ?
C12 P1 C24 C25 132.9(2) . . . . ?
Au1 P1 C24 C25 18.4(3) . . . . ?
C18 P1 C24 C29 74.9(3) . . . . ?
C12 P1 C24 C29 -43.8(3) . . . . ?
Au1 P1 C24 C29 -158.3(2) . . . . ?
C29 C24 C25 C26 0.5(4) . . . . ?
P1 C24 C25 C26 -176.2(2) . . . . ?
C24 C25 C26 C27 0.5(5) . . . . ?
C25 C26 C27 C28 -1.1(5) . . . . ?
C26 C27 C28 C29 0.6(5) . . . . ?
C27 C28 C29 C24 0.5(5) . . . . ?
C25 C24 C29 C28 -1.0(5) . . . . ?
P1 C24 C29 C28 175.8(2) . . . . ?
C36 P2 C30 C31 -119.8(2) . . . . ?
C17 P2 C30 C31 -1.2(3) . . . . ?
Au1 P2 C30 C31 111.5(2) . . . . ?
C36 P2 C30 C35 66.2(3) . . . . ?
C17 P2 C30 C35 -175.2(2) . . . . ?
Au1 P2 C30 C35 -62.4(2) . . . . ?
C35 C30 C31 C32 -1.0(5) . . . . ?
P2 C30 C31 C32 -174.9(2) . . . . ?
C30 C31 C32 C33 0.8(5) . . . . ?
C31 C32 C33 C34 -0.9(5) . . . . ?
C32 C33 C34 C35 1.1(5) . . . . ?
C33 C34 C35 C30 -1.3(5) . . . . ?
C31 C30 C35 C34 1.2(4) . . . . ?
P2 C30 C35 C34 175.3(2) . . . . ?
C30 P2 C36 C41 -157.3(2) . . . . ?
C17 P2 C36 C41 85.9(3) . . . . ?
Au1 P2 C36 C41 -34.9(3) . . . . ?
C30 P2 C36 C37 20.6(3) . . . . ?
C17 P2 C36 C37 -96.2(2) . . . . ?
Au1 P2 C36 C37 143.0(2) . . . . ?
C41 C36 C37 C38 0.1(5) . . . . ?
P2 C36 C37 C38 -177.7(2) . . . . ?
C36 C37 C38 C39 0.5(5) . . . . ?
C37 C38 C39 C40 -1.2(5) . . . . ?
C38 C39 C40 C41 1.3(5) . . . . ?
C39 C40 C41 C36 -0.7(5) . . . . ?
C37 C36 C41 C40 0.0(5) . . . . ?
P2 C36 C41 C40 177.8(3) . . . . ?
O1A C1A N1A C3A -170(3) . . . . ?
O1A C1A N1A C2A 0(4) . . . . ?
O1B C1B N1B C2B -2(4) . . . . ?
O1B C1B N1B C3B -178(3) . . . . ?
